data_2219395
loop_
_publ_author_name
'Mansor, Shahirah'
'Zakaria, Norzalida'
'Ariffin, Azhar'
'Ng, Seik Weng'

_publ_section_title
;
 <i>N</i>-(2-Hydroxyphenyl)-4-nitrophthalimide
;
_journal_coeditor_code LH2681
_journal_issue 9
_journal_name_full 'Acta Crystallographica Section E'
_journal_page_first o1770
_journal_paper_doi 10.1107/S1600536808025920
_journal_volume 64
_journal_year 2008
_chemical_formula_iupac 'C14 H8 N2 O5'
_chemical_formula_moiety 'C14 H8 N2 O5'
_chemical_formula_sum 'C14 H8 N2 O5'
_chemical_formula_weight 284.22
_chemical_name_systematic
;
<i>N</i>-(2-Hydroxyphenyl)-4-nitrophthalimide
;
_space_group_IT_number 19
_symmetry_cell_setting orthorhombic
_symmetry_space_group_name_Hall 'P 2ac 2ab'
_symmetry_space_group_name_H-M 'P 21 21 21'
_atom_sites_solution_hydrogens geom
_atom_sites_solution_primary direct
_atom_sites_solution_secondary difmap
_audit_creation_method SHELXL-97
_cell_angle_alpha 90.00
_cell_angle_beta 90.00
_cell_angle_gamma 90.00
_cell_formula_units_Z 4
_cell_length_a 7.1114(2)
_cell_length_b 11.7646(3)
_cell_length_c 14.5304(4)
_cell_measurement_reflns_used 2147
_cell_measurement_temperature 100(2)
_cell_measurement_theta_max 23.8
_cell_measurement_theta_min 2.8
_cell_volume 1215.65(6)
_computing_cell_refinement 'SAINT (Bruker, 2007)'
_computing_data_collection 'APEX2 (Bruker, 2007)'
_computing_data_reduction 'SAINT (Bruker, 2007)'
_computing_molecular_graphics 'X-SEED (Barbour, 2001)'
_computing_publication_material 'publCIF (Westrip, 2008)'
_computing_structure_refinement 'SHELXL97 (Sheldrick, 2008)'
_computing_structure_solution 'SHELXS97 (Sheldrick, 2008)'
_diffrn_ambient_temperature 100(2)
_diffrn_measured_fraction_theta_full 0.999
_diffrn_measured_fraction_theta_max 0.999
_diffrn_measurement_device_type 'Bruker SMART APEX'
_diffrn_measurement_method \w
_diffrn_radiation_monochromator graphite
_diffrn_radiation_source 'fine-focus sealed tube'
_diffrn_radiation_type MoK\a
_diffrn_radiation_wavelength 0.71073
_diffrn_reflns_av_R_equivalents 0.0868
_diffrn_reflns_av_sigmaI/netI 0.0568
_diffrn_reflns_limit_h_max 9
_diffrn_reflns_limit_h_min -9
_diffrn_reflns_limit_k_max 15
_diffrn_reflns_limit_k_min -15
_diffrn_reflns_limit_l_max 18
_diffrn_reflns_limit_l_min -18
_diffrn_reflns_number 13791
_diffrn_reflns_theta_full 27.50
_diffrn_reflns_theta_max 27.50
_diffrn_reflns_theta_min 2.23
_diffrn_standards_decay_% 0
_diffrn_standards_interval_count 0
_diffrn_standards_interval_time 0
_diffrn_standards_number 0
_exptl_absorpt_coefficient_mu 0.121
_exptl_absorpt_correction_type none
_exptl_crystal_colour Yellow
_exptl_crystal_density_diffrn 1.553
_exptl_crystal_density_method 'not measured'
_exptl_crystal_description Prism
_exptl_crystal_F_000 584
_exptl_crystal_size_max 0.32
_exptl_crystal_size_mid 0.06
_exptl_crystal_size_min 0.06
_refine_diff_density_max 0.362
_refine_diff_density_min -0.276
_refine_ls_extinction_method none
_refine_ls_goodness_of_fit_ref 1.045
_refine_ls_hydrogen_treatment constr
_refine_ls_matrix_type full
_refine_ls_number_parameters 199
_refine_ls_number_reflns 1618
_refine_ls_number_restraints 2
_refine_ls_restrained_S_all 1.044
_refine_ls_R_factor_all 0.0608
_refine_ls_R_factor_gt 0.0494
_refine_ls_shift/su_max 0.001
_refine_ls_shift/su_mean 0.001
_refine_ls_structure_factor_coef Fsqd
_refine_ls_weighting_details 'calc w=1/[\s^2^(Fo^2^)+(0.0803P)^2^+0.3691P] where P=(Fo^2^+2Fc^2^)/3'
_refine_ls_weighting_scheme calc
_refine_ls_wR_factor_gt 0.1339
_refine_ls_wR_factor_ref 0.1419
_reflns_number_gt 1356
_reflns_number_total 1618
_reflns_threshold_expression I>2\s(I)
_cod_data_source_file lh2681.cif
_cod_data_source_block I
_cod_depositor_comments
;
The following automatic conversions were performed:
'_symmetry_cell_setting' value 'Orthorhombic' changed to 'orthorhombic'
according to '/home/saulius/struct/CIF-dictionaries/cif_core.dic'
dictionary named 'cif_core.dic' version 2.4.1 from
2010-06-29.

'_exptl_absorpt_correction_type' value 'None' changed to
'none' according to '/home/saulius/struct/CIF-dictionaries/cif_core.dic'
dictionary named 'cif_core.dic' version 2.4.1 from 2010-06-29.

Automatic conversion script
Id: cif_fix_enum 1527 2010-12-29 10:47:43Z saulius 

The following automatic conversions were performed:

'_symmetry_cell_setting' value 'Orthorhombic' changed to
'orthorhombic' according to
/home/saulius/struct/CIF-dictionaries/cif_core.dic dictionary named
'cif_core.dic' version 2.4.1 from
2010-06-29.

'_exptl_absorpt_correction_type' value 'None' changed to
'none' according to
/home/saulius/struct/CIF-dictionaries/cif_core.dic dictionary named
'cif_core.dic' version 2.4.1 from 2010-06-29.

Automatic conversion script
Id: cif_fix_values 1715 2011-07-08 13:25:40Z adriana 
;
_cod_database_code 2219395
_cod_database_fobs_code 2219395

loop_
_symmetry_equiv_pos_as_xyz
'x, y, z'
'-x+1/2, -y, z+1/2'
'-x, y+1/2, -z+1/2'
'x+1/2, -y+1/2, -z'

loop_
_atom_site_type_symbol
_atom_site_label
_atom_site_fract_x
_atom_site_fract_y
_atom_site_fract_z
_atom_site_U_iso_or_equiv
_atom_site_adp_type
_atom_site_calc_flag
_atom_site_refinement_flags
_atom_site_occupancy
_atom_site_disorder_assembly
_atom_site_disorder_group
O O1 0.3544(4) 0.2939(3) 0.8037(3) 0.0308(10) Uani d PD 0.571(3) A 1
H H1 0.2490 0.3065 0.7797 0.046 Uiso calc PR 0.571(3) A 1
O O1' 0.8498(5) 0.4876(3) 0.9237(4) 0.0287(13) Uani d PRD 0.429(3) A 2
H H1' 0.9140 0.4284 0.9162 0.043 Uiso calc PR 0.429(3) A 2
O O2 0.4761(4) 0.1944(2) 0.97117(17) 0.0362(6) Uani d . 1 . .
O O3 0.9695(3) 0.3018(2) 0.78879(18) 0.0347(6) Uani d . 1 . .
O O4 1.3585(4) -0.0916(2) 0.8641(2) 0.0455(8) Uani d . 1 . .
O O5 1.1873(5) -0.2264(2) 0.9238(2) 0.0533(9) Uani d . 1 . .
N N1 0.7000(4) 0.2751(2) 0.87514(18) 0.0217(6) Uani d . 1 . .
N N2 1.2106(5) -0.1285(3) 0.8959(2) 0.0383(8) Uani d . 1 . .
C C1 0.4328(5) 0.3850(3) 0.8206(2) 0.0307(8) Uani d D 1 . .
H H1A 0.3676 0.3163 0.8080 0.037 Uiso calc PR 0.429(3) A 2
C C2 0.3486(7) 0.4888(4) 0.8022(3) 0.0493(12) Uani d . 1 A .
H H2 0.2230 0.4915 0.7800 0.059 Uiso calc R 1 . .
C C3 0.4465(8) 0.5871(4) 0.8161(3) 0.0537(13) Uani d . 1 . .
H H3 0.3904 0.6578 0.8006 0.064 Uiso calc R 1 A .
C C4 0.6260(9) 0.5852(3) 0.8525(3) 0.0543(14) Uani d . 1 A .
H H4 0.6931 0.6542 0.8616 0.065 Uiso calc R 1 . .
C C5 0.7071(6) 0.4825(3) 0.8755(3) 0.0390(9) Uani d D 1 . .
H H5A 0.8276 0.4806 0.9037 0.047 Uiso calc PR 0.571(3) A 1
C C6 0.6120(5) 0.3820(3) 0.8574(2) 0.0271(7) Uani d . 1 A .
C C7 0.6224(5) 0.1884(3) 0.9290(2) 0.0237(7) Uani d . 1 . .
C C8 0.7584(5) 0.0922(3) 0.9252(2) 0.0236(7) Uani d . 1 . .
C C9 0.7433(5) -0.0146(3) 0.9637(2) 0.0287(7) Uani d . 1 . .
H H9 0.6348 -0.0371 0.9972 0.034 Uiso calc R 1 . .
C C10 0.8946(5) -0.0877(3) 0.9510(2) 0.0305(8) Uani d . 1 . .
H H10 0.8915 -0.1625 0.9756 0.037 Uiso calc R 1 . .
C C11 1.0478(5) -0.0508(3) 0.9029(2) 0.0270(7) Uani d . 1 . .
C C12 1.0651(5) 0.0568(3) 0.8618(2) 0.0276(7) Uani d . 1 . .
H H12 1.1733 0.0793 0.8281 0.033 Uiso calc R 1 . .
C C13 0.9122(4) 0.1269(3) 0.8746(2) 0.0244(7) Uani d . 1 . .
C C14 0.8758(4) 0.2439(3) 0.8398(2) 0.0226(7) Uani d . 1 . .

loop_
_atom_site_aniso_label
_atom_site_aniso_U_11
_atom_site_aniso_U_22
_atom_site_aniso_U_33
_atom_site_aniso_U_12
_atom_site_aniso_U_13
_atom_site_aniso_U_23
O1 0.021(2) 0.032(2) 0.039(2) 0.0014(18) -0.0039(18) 0.000(2)
O1' 0.025(3) 0.023(2) 0.039(3) -0.003(2) -0.014(2) 0.000(2)
O2 0.0371(14) 0.0391(13) 0.0322(14) 0.0103(12) 0.0161(11) 0.0066(11)
O3 0.0246(12) 0.0454(15) 0.0341(13) 0.0017(12) 0.0003(11) 0.0114(12)
O4 0.0307(14) 0.0623(19) 0.0435(15) 0.0172(13) 0.0023(13) -0.0015(14)
O5 0.070(2) 0.0364(14) 0.0534(18) 0.0275(15) 0.0170(17) 0.0133(14)
N1 0.0209(12) 0.0235(13) 0.0206(13) 0.0047(10) -0.0020(11) 0.0006(11)
N2 0.0418(17) 0.0448(18) 0.0285(16) 0.0170(15) 0.0059(14) -0.0016(15)
C1 0.0310(17) 0.0420(19) 0.0191(15) 0.0149(16) 0.0059(13) 0.0048(15)
C2 0.053(3) 0.058(3) 0.036(2) 0.035(2) 0.017(2) 0.025(2)
C3 0.081(3) 0.048(3) 0.032(2) 0.042(3) 0.021(2) 0.0186(19)
C4 0.109(4) 0.0286(19) 0.0250(19) 0.013(2) 0.011(3) 0.0013(16)
C5 0.066(3) 0.0290(17) 0.0217(18) 0.0023(18) -0.0074(19) 0.0015(15)
C6 0.0371(17) 0.0255(15) 0.0186(15) 0.0124(14) 0.0028(14) 0.0026(13)
C7 0.0313(16) 0.0246(14) 0.0152(14) 0.0044(13) -0.0018(13) -0.0005(12)
C8 0.0268(15) 0.0257(15) 0.0184(15) 0.0057(12) 0.0005(13) -0.0024(13)
C9 0.0309(16) 0.0302(16) 0.0250(17) 0.0010(14) 0.0018(14) -0.0009(14)
C10 0.0351(17) 0.0284(17) 0.0280(17) 0.0038(14) -0.0024(15) -0.0038(14)
C11 0.0324(16) 0.0288(16) 0.0198(15) 0.0129(14) -0.0041(13) -0.0051(14)
C12 0.0255(15) 0.0382(18) 0.0191(15) 0.0056(14) -0.0033(13) -0.0003(14)
C13 0.0229(14) 0.0288(16) 0.0214(14) 0.0054(12) -0.0057(13) -0.0038(14)
C14 0.0206(14) 0.0279(15) 0.0194(15) 0.0014(12) -0.0040(12) 0.0012(13)

loop_
_atom_type_symbol
_atom_type_description
_atom_type_scat_dispersion_real
_atom_type_scat_dispersion_imag
_atom_type_scat_source
C C 0.0033 0.0000 'International Tables Vol C Tables 4.2.6.8 and 6.1.1.4'
H H 0.0000 0.0000 'International Tables Vol C Tables 4.2.6.8 and 6.1.1.4'
N N 0.0061 0.0000 'International Tables Vol C Tables 4.2.6.8 and 6.1.1.4'
O O 0.0106 0.0000 'International Tables Vol C Tables 4.2.6.8 and 6.1.1.4'

loop_
_geom_angle_atom_site_label_1
_geom_angle_atom_site_label_2
_geom_angle_atom_site_label_3
_geom_angle
C1 O1 H1 109.5
C5 O1' H1' 109.5
C14 N1 C7 111.5(3)
C14 N1 C6 123.7(3)
C7 N1 C6 124.8(3)
O4 N2 O5 124.7(3)
O4 N2 C11 118.6(3)
O5 N2 C11 116.7(3)
O1 C1 C6 118.1(3)
O1 C1 C2 122.1(4)
C6 C1 C2 119.7(4)
C6 C1 H1A 120.1
C2 C1 H1A 120.1
C3 C2 C1 119.8(4)
C3 C2 H2 120.1
C1 C2 H2 120.1
C2 C3 C4 121.0(4)
C2 C3 H3 119.5
C4 C3 H3 119.5
C5 C4 C3 119.5(5)
C5 C4 H4 120.2
C3 C4 H4 120.2
O1' C5 C4 116.1(4)
O1' C5 C6 123.4(3)
C4 C5 C6 119.7(4)
C4 C5 H5A 120.1
C6 C5 H5A 120.1
C1 C6 C5 120.1(3)
C1 C6 N1 119.8(3)
C5 C6 N1 120.1(3)
O2 C7 N1 125.5(3)
O2 C7 C8 128.4(3)
N1 C7 C8 106.1(3)
C9 C8 C13 123.1(3)
C9 C8 C7 128.8(3)
C13 C8 C7 108.1(3)
C8 C9 C10 116.8(3)
C8 C9 H9 121.6
C10 C9 H9 121.6
C11 C10 C9 119.2(3)
C11 C10 H10 120.4
C9 C10 H10 120.4
C10 C11 C12 125.0(3)
C10 C11 N2 117.6(3)
C12 C11 N2 117.3(3)
C13 C12 C11 114.4(3)
C13 C12 H12 122.8
C11 C12 H12 122.8
C12 C13 C8 121.4(3)
C12 C13 C14 130.2(3)
C8 C13 C14 108.4(3)
O3 C14 N1 124.8(3)
O3 C14 C13 129.3(3)
N1 C14 C13 105.8(3)

loop_
_geom_bond_atom_site_label_1
_geom_bond_atom_site_label_2
_geom_bond_distance
O1 C1 1.233(5)
O1 H1 0.8400
O1' C5 1.234(5)
O1' H1' 0.8400
O2 C7 1.210(4)
O3 C14 1.207(4)
O4 N2 1.228(4)
O5 N2 1.232(4)
N1 C14 1.401(4)
N1 C7 1.399(4)
N1 C6 1.428(4)
N2 C11 1.478(4)
C1 C6 1.382(5)
C1 C2 1.386(5)
C1 H1A 0.9500
C2 C3 1.365(8)
C2 H2 0.9500
C3 C4 1.382(8)
C3 H3 0.9500
C4 C5 1.380(6)
C4 H4 0.9500
C5 C6 1.388(5)
C5 H5A 0.9500
C7 C8 1.490(4)
C8 C9 1.380(5)
C8 C13 1.379(4)
C9 C10 1.389(5)
C9 H9 0.9500
C10 C11 1.366(5)
C10 H10 0.9500
C11 C12 1.405(5)
C12 C13 1.377(4)
C12 H12 0.9500
C13 C14 1.490(5)

loop_
_geom_hbond_atom_site_label_D
_geom_hbond_atom_site_label_H
_geom_hbond_atom_site_label_A
_geom_hbond_site_symmetry_A
_geom_hbond_distance_DH
_geom_hbond_distance_HA
_geom_hbond_distance_DA
_geom_hbond_angle_DHA
_geom_hbond_publ_flag
O1 H1 O3 1_455 0.84 1.99 2.747(4) 149 yes
O1' H1' O2 4_557 0.84 2.23 2.779(4) 123 yes

loop_
_geom_torsion_atom_site_label_1
_geom_torsion_atom_site_label_2
_geom_torsion_atom_site_label_3
_geom_torsion_atom_site_label_4
_geom_torsion
O1 C1 C2 C3 -175.3(4)
C6 C1 C2 C3 3.3(5)
C1 C2 C3 C4 -3.1(6)
C2 C3 C4 C5 -0.3(6)
C3 C4 C5 O1' -166.2(4)
C3 C4 C5 C6 3.5(6)
O1 C1 C6 C5 178.5(4)
C2 C1 C6 C5 -0.1(5)
O1 C1 C6 N1 -0.4(5)
C2 C1 C6 N1 -179.1(3)
O1' C5 C6 C1 165.7(4)
C4 C5 C6 C1 -3.2(5)
O1' C5 C6 N1 -15.3(6)
C4 C5 C6 N1 175.7(3)
C14 N1 C6 C1 124.8(3)
C7 N1 C6 C1 -54.7(4)
C14 N1 C6 C5 -54.1(4)
C7 N1 C6 C5 126.3(4)
C14 N1 C7 O2 176.5(3)
C6 N1 C7 O2 -3.9(5)
C14 N1 C7 C8 -1.8(3)
C6 N1 C7 C8 177.8(3)
O2 C7 C8 C9 4.8(6)
N1 C7 C8 C9 -177.0(3)
O2 C7 C8 C13 -175.1(3)
N1 C7 C8 C13 3.1(3)
C13 C8 C9 C10 1.3(5)
C7 C8 C9 C10 -178.6(3)
C8 C9 C10 C11 0.5(5)
C9 C10 C11 C12 -1.6(5)
C9 C10 C11 N2 176.2(3)
O4 N2 C11 C10 -170.1(3)
O5 N2 C11 C10 9.1(5)
O4 N2 C11 C12 7.9(5)
O5 N2 C11 C12 -172.9(3)
C10 C11 C12 C13 0.9(5)
N2 C11 C12 C13 -177.0(3)
C11 C12 C13 C8 1.0(5)
C11 C12 C13 C14 -177.8(3)
C9 C8 C13 C12 -2.1(5)
C7 C8 C13 C12 177.8(3)
C9 C8 C13 C14 176.9(3)
C7 C8 C13 C14 -3.2(3)
C7 N1 C14 O3 177.4(3)
C6 N1 C14 O3 -2.1(5)
C7 N1 C14 C13 0.0(3)
C6 N1 C14 C13 -179.6(3)
C12 C13 C14 O3 3.7(6)
C8 C13 C14 O3 -175.3(3)
C12 C13 C14 N1 -179.0(3)
C8 C13 C14 N1 2.1(3)
